data_1552609
loop_
_publ_author_name
'Yan, Wei'
'Zhao, Shuang Shuang'
'Ye, Yong Hao'
'Zhang, Yang Yang'
'Zhang, Yue'
'Xu, Jia Yun'
'Yin, Sheng Mei'
'Tan, Ren Xiang'

_publ_section_title
;
 Generation of Indoles with Agrochemical Significance through
 Biotransformation by <i>Chaetomium globosum</i>.
;
_journal_issue 8
_journal_name_full 'Journal of natural products'
_journal_page_first 2132
_journal_page_last 2137
_journal_paper_doi 10.1021/acs.jnatprod.8b01101
_journal_volume 82
_journal_year 2019
_chemical_formula_sum 'C25 H31 I N2 O7'
_chemical_formula_weight 598.42
_space_group_crystal_system triclinic
_space_group_IT_number 2
_space_group_name_Hall '-P 1'
_space_group_name_H-M_alt 'P -1'
_atom_sites_solution_hydrogens mixed
_audit_creation_method SHELXL-2016/6
_cell_angle_alpha 105.623(2)
_cell_angle_beta 97.489(2)
_cell_angle_gamma 92.541(2)
_cell_formula_units_Z 2
_cell_length_a 7.9480(4)
_cell_length_b 11.1134(5)
_cell_length_c 15.8240(7)
_cell_measurement_reflns_used 9901
_cell_measurement_temperature 153(2)
_cell_measurement_theta_max 68.53
_cell_measurement_theta_min 2.93
_cell_volume 1329.97(11)
_computing_cell_refinement 'Bruker SAINT'
_computing_data_collection 'Bruker APEX2'
_computing_data_reduction 'Bruker SAINT'
_computing_molecular_graphics 'Bruker SHELXTL'
_computing_publication_material 'Bruker SHELXTL'
_computing_structure_refinement 'SHELXL-2016/6 (Sheldrick, 2016)'
_computing_structure_solution 'SHELXT 2014/5 (Sheldrick, 2014)'
_diffrn_ambient_temperature 153(2)
_diffrn_measured_fraction_theta_full 0.992
_diffrn_measured_fraction_theta_max 0.992
_diffrn_measurement_device_type 'Bruker APEX-II CCD'
_diffrn_measurement_method '\f and \w scans'
_diffrn_radiation_type CuK\a
_diffrn_radiation_wavelength 1.54178
_diffrn_reflns_av_R_equivalents 0.0644
_diffrn_reflns_av_unetI/netI 0.0479
_diffrn_reflns_Laue_measured_fraction_full 0.992
_diffrn_reflns_Laue_measured_fraction_max 0.992
_diffrn_reflns_limit_h_max 9
_diffrn_reflns_limit_h_min -9
_diffrn_reflns_limit_k_max 13
_diffrn_reflns_limit_k_min -13
_diffrn_reflns_limit_l_max 18
_diffrn_reflns_limit_l_min -18
_diffrn_reflns_number 18238
_diffrn_reflns_point_group_measured_fraction_full 0.992
_diffrn_reflns_point_group_measured_fraction_max 0.992
_diffrn_reflns_theta_full 64.976
_diffrn_reflns_theta_max 64.976
_diffrn_reflns_theta_min 2.932
_exptl_absorpt_coefficient_mu 9.841
_exptl_absorpt_correction_T_max 0.7531
_exptl_absorpt_correction_T_min 0.5091
_exptl_absorpt_correction_type multi-scan
_exptl_absorpt_process_details sadabs
_exptl_crystal_colour
;
;
_exptl_crystal_density_diffrn 1.494
_exptl_crystal_description
;
;
_exptl_crystal_F_000 608
_exptl_crystal_size_max 0.260
_exptl_crystal_size_mid 0.220
_exptl_crystal_size_min 0.190
_refine_diff_density_max 2.366
_refine_diff_density_min -1.073
_refine_diff_density_rms 0.133
_refine_ls_extinction_method none
_refine_ls_goodness_of_fit_ref 1.041
_refine_ls_hydrogen_treatment noref
_refine_ls_matrix_type full
_refine_ls_number_parameters 324
_refine_ls_number_reflns 4502
_refine_ls_number_restraints 53
_refine_ls_restrained_S_all 1.054
_refine_ls_R_factor_all 0.0505
_refine_ls_R_factor_gt 0.0487
_refine_ls_shift/su_max 0.037
_refine_ls_shift/su_mean 0.000
_refine_ls_structure_factor_coef Fsqd
_refine_ls_weighting_details 'w=1/[\s^2^(Fo^2^)+(0.0917P)^2^+1.4032P] where P=(Fo^2^+2Fc^2^)/3'
_refine_ls_weighting_scheme calc
_refine_ls_wR_factor_gt 0.1298
_refine_ls_wR_factor_ref 0.1315
_reflns_Friedel_coverage 0.000
_reflns_number_gt 4269
_reflns_number_total 4502
_reflns_threshold_expression 'I > 2\s(I)'
_cod_data_source_file np8b01101_si_002.cif
_cod_data_source_block cu_20180323Nannong_yw1_0m_a
_cod_database_code 1552609
_shelx_shelxl_version_number 2016/6
_shelx_space_group_comment
;
The symmetry employed for this shelxl refinement is uniquely defined
by the following loop, which should always be used as a source of
symmetry information in preference to the above space-group names.
They are only intended as comments.
;
_shelx_estimated_absorpt_t_min 0.184
_shelx_estimated_absorpt_t_max 0.256

loop_
_space_group_symop_operation_xyz
'x, y, z'
'-x, -y, -z'

loop_
_atom_site_label
_atom_site_type_symbol
_atom_site_fract_x
_atom_site_fract_y
_atom_site_fract_z
_atom_site_U_iso_or_equiv
_atom_site_adp_type
_atom_site_occupancy
_atom_site_site_symmetry_order
_atom_site_calc_flag
_atom_site_refinement_flags_posn
_atom_site_refinement_flags_adp
_atom_site_refinement_flags_occupancy
C1 C 0.6983(4) 1.0020(4) 0.4374(2) 0.0220(7) Uani 1 1 d . . .
C2 C 0.6299(5) 1.1134(4) 0.4757(3) 0.0282(8) Uani 1 1 d . . .
H2 H 0.566271 1.157731 0.440601 0.034 Uiso 1 1 calc R U .
C3 C 0.6589(5) 1.1567(4) 0.5676(3) 0.0306(9) Uani 1 1 d . . .
H3 H 0.612854 1.232003 0.595915 0.037 Uiso 1 1 calc R U .
C4 C 0.7545(5) 1.0924(4) 0.6199(3) 0.0290(8) Uani 1 1 d . . .
H4 H 0.772656 1.125551 0.682632 0.035 Uiso 1 1 calc R U .
C5 C 0.8223(5) 0.9824(4) 0.5819(2) 0.0249(8) Uani 1 1 d . . .
H5 H 0.886659 0.938887 0.617310 0.030 Uiso 1 1 calc R U .
C6 C 0.7931(4) 0.9366(3) 0.4890(2) 0.0214(7) Uani 1 1 d . . .
C7 C 0.8451(4) 0.8293(4) 0.4284(2) 0.0213(7) Uani 1 1 d . . .
C8 C 0.9435(5) 0.7336(4) 0.4384(2) 0.0245(8) Uani 1 1 d . . .
H8 H 0.988058 0.728066 0.495805 0.029 Uiso 1 1 calc R U .
C9 C 0.9760(5) 0.6465(4) 0.3638(3) 0.0253(8) Uani 1 1 d . . .
H9 H 1.046645 0.581722 0.369908 0.030 Uiso 1 1 calc R U .
C10 C 0.8059(4) 0.7415(4) 0.2674(2) 0.0217(7) Uani 1 1 d . . .
C11 C 0.7769(4) 0.8339(4) 0.3412(2) 0.0217(8) Uani 1 1 d . . .
C12 C 0.5989(5) 0.9845(4) 0.2773(3) 0.0295(9) Uani 1 1 d . . .
H12A H 0.678046 1.041342 0.260743 0.044 Uiso 1 1 calc R U .
H12B H 0.502627 1.029620 0.298512 0.044 Uiso 1 1 calc R U .
H12C H 0.557140 0.913662 0.225510 0.044 Uiso 1 1 calc R U .
C13 C 0.9434(5) 0.5514(4) 0.2046(3) 0.0293(9) Uani 1 1 d . . .
H13A H 1.013252 0.491692 0.225466 0.044 Uiso 1 1 calc R U .
H13B H 1.004417 0.588300 0.166407 0.044 Uiso 1 1 calc R U .
H13C H 0.835534 0.507664 0.170814 0.044 Uiso 1 1 calc R U .
C14 C 0.7226(5) 0.7305(4) 0.1751(2) 0.0256(8) Uani 1 1 d . . .
C15 C 0.8075(6) 0.7793(4) 0.1191(3) 0.0302(9) Uani 1 1 d . . .
C16 C 0.7234(6) 0.7778(4) 0.0356(3) 0.0362(10) Uani 1 1 d . . .
C17 C 0.5547(7) 0.7281(4) 0.0103(3) 0.0399(11) Uani 1 1 d . . .
C18 C 0.4675(6) 0.6771(4) 0.0639(3) 0.0346(10) Uani 1 1 d . . .
C19 C 0.5545(5) 0.6768(4) 0.1472(3) 0.0293(9) Uani 1 1 d . . .
C20 C 1.0293(8) 0.9454(5) 0.1490(4) 0.0542(13) Uani 1 1 d . U .
H20A H 1.016113 0.953897 0.088505 0.081 Uiso 1 1 calc R U .
H20B H 1.149025 0.964976 0.175940 0.081 Uiso 1 1 calc R U .
H20C H 0.959025 1.003561 0.184342 0.081 Uiso 1 1 calc R U .
C21 C 0.8634(9) 0.7358(7) -0.0897(4) 0.0650(15) Uani 1 1 d . U .
H21A H 0.948849 0.688252 -0.065492 0.097 Uiso 1 1 calc R U .
H21B H 0.913202 0.777694 -0.128848 0.097 Uiso 1 1 calc R U .
H21C H 0.765518 0.678533 -0.123485 0.097 Uiso 1 1 calc R U .
C22 C 0.4258(11) 0.8379(7) -0.0877(4) 0.0795(19) Uani 1 1 d . U .
H22A H 0.345229 0.872371 -0.047353 0.119 Uiso 1 1 calc R U .
H22B H 0.371549 0.823898 -0.149189 0.119 Uiso 1 1 calc R U .
H22C H 0.526761 0.897129 -0.075809 0.119 Uiso 1 1 calc R U .
C23 C 0.2869(6) 0.6188(6) 0.0320(3) 0.0483(13) Uani 1 1 d . . .
H23A H 0.207062 0.680639 0.053639 0.072 Uiso 1 1 calc R U .
H23B H 0.269657 0.546126 0.054814 0.072 Uiso 1 1 calc R U .
H23C H 0.266906 0.591846 -0.032962 0.072 Uiso 1 1 calc R U .
C24 C 0.4655(5) 0.6241(4) 0.2079(3) 0.0303(9) Uani 1 1 d . . .
C25 C 0.4839(7) 0.4819(5) 0.2963(4) 0.0466(11) Uani 1 1 d . . .
H25A H 0.488335 0.544945 0.353539 0.070 Uiso 1 1 calc R U .
H25B H 0.550928 0.412820 0.304242 0.070 Uiso 1 1 calc R U .
H25C H 0.365459 0.449717 0.272795 0.070 Uiso 1 1 calc R U .
I1 I 0.05785(4) 0.72471(2) 0.69088(2) 0.03946(15) Uani 1 1 d . . .
N1 N 0.6870(4) 0.9380(3) 0.3477(2) 0.0227(6) Uani 1 1 d . . .
N2 N 0.9089(4) 0.6514(3) 0.2813(2) 0.0237(7) Uani 1 1 d . . .
O1 O 0.9764(4) 0.8199(3) 0.1466(2) 0.0378(7) Uani 1 1 d . U .
O2 O 0.8095(5) 0.8264(4) -0.0195(2) 0.0512(8) Uani 1 1 d . U .
O3 O 0.4749(6) 0.7219(4) -0.0742(2) 0.0560(10) Uani 1 1 d . U .
O4 O 0.3302(4) 0.6530(4) 0.2293(2) 0.0440(8) Uani 1 1 d . . .
O5 O 0.5536(4) 0.5386(3) 0.2346(2) 0.0368(7) Uani 1 1 d . . .
O6 O 0.2868(6) 0.5764(4) 0.5146(3) 0.0616(10) Uani 1 1 d D . .
H6A H 0.218689 0.511517 0.486737 0.074 Uiso 0.995 1 d DR U P
H6B H 0.241072 0.608469 0.560850 0.074 Uiso 1 1 d DR U .
O7 O 0.3663(5) 0.3373(4) 0.4402(4) 0.0697(12) Uani 1 1 d D . .
H7A H 0.3482(6) 0.4113(8) 0.4564(4) 0.084 Uiso 0.995 1 d DR U P
H7B H 0.2637(10) 0.3096(5) 0.4081(5) 0.084 Uiso 1 1 d DR U .

loop_
_atom_site_aniso_label
_atom_site_aniso_U_11
_atom_site_aniso_U_22
_atom_site_aniso_U_33
_atom_site_aniso_U_23
_atom_site_aniso_U_13
_atom_site_aniso_U_12
C1 0.0217(17) 0.0271(19) 0.0130(17) 0.0005(15) -0.0009(14) 0.0011(14)
C2 0.0289(19) 0.029(2) 0.021(2) 0.0012(16) -0.0021(16) 0.0039(16)
C3 0.034(2) 0.031(2) 0.022(2) -0.0018(17) 0.0054(16) 0.0025(16)
C4 0.033(2) 0.034(2) 0.0141(17) -0.0022(16) 0.0025(15) -0.0011(16)
C5 0.0249(18) 0.032(2) 0.0151(17) 0.0047(15) -0.0003(14) -0.0004(15)
C6 0.0209(17) 0.0264(18) 0.0146(17) 0.0039(15) -0.0019(13) 0.0004(14)
C7 0.0197(16) 0.0303(19) 0.0110(16) 0.0036(15) -0.0026(13) -0.0007(14)
C8 0.0260(18) 0.034(2) 0.0109(17) 0.0064(15) -0.0050(14) 0.0031(15)
C9 0.0268(18) 0.031(2) 0.0172(18) 0.0064(15) -0.0024(14) 0.0044(15)
C10 0.0224(17) 0.0292(19) 0.0118(17) 0.0052(15) -0.0020(14) 0.0026(14)
C11 0.0191(16) 0.0277(19) 0.0153(18) 0.0043(15) -0.0043(14) -0.0007(14)
C12 0.037(2) 0.033(2) 0.0180(18) 0.0099(16) -0.0039(16) 0.0102(17)
C13 0.037(2) 0.030(2) 0.0165(18) -0.0013(16) 0.0022(16) 0.0108(16)
C14 0.035(2) 0.030(2) 0.0088(16) 0.0001(15) -0.0025(15) 0.0100(16)
C15 0.039(2) 0.033(2) 0.0152(19) 0.0021(16) 0.0003(16) 0.0099(17)
C16 0.059(3) 0.035(2) 0.0139(18) 0.0049(17) 0.0035(19) 0.012(2)
C17 0.060(3) 0.041(2) 0.0106(18) -0.0021(17) -0.0112(19) 0.017(2)
C18 0.042(2) 0.035(2) 0.0158(19) -0.0057(17) -0.0099(17) 0.0114(18)
C19 0.035(2) 0.031(2) 0.0133(18) -0.0052(16) -0.0053(16) 0.0101(16)
C20 0.064(3) 0.044(3) 0.047(3) 0.006(2) -0.006(2) -0.002(2)
C21 0.088(4) 0.077(4) 0.030(2) 0.007(3) 0.022(3) 0.007(3)
C22 0.110(4) 0.071(4) 0.046(3) 0.018(3) -0.037(3) 0.017(3)
C23 0.044(3) 0.062(3) 0.025(2) -0.003(2) -0.016(2) 0.007(2)
C24 0.032(2) 0.033(2) 0.0158(18) -0.0069(16) -0.0062(15) 0.0037(16)
C25 0.047(3) 0.050(3) 0.044(3) 0.017(2) 0.003(2) 0.000(2)
I1 0.0563(2) 0.0393(2) 0.0224(2) 0.01041(13) -0.00074(13) 0.00724(13)
N1 0.0274(15) 0.0279(16) 0.0104(14) 0.0033(12) -0.0029(12) 0.0058(13)
N2 0.0253(15) 0.0290(16) 0.0140(14) 0.0026(13) -0.0011(12) 0.0062(12)
O1 0.0406(16) 0.0450(17) 0.0316(16) 0.0172(14) 0.0047(13) 0.0041(13)
O2 0.083(2) 0.0513(19) 0.0205(15) 0.0132(14) 0.0048(15) 0.0060(17)
O3 0.087(3) 0.056(2) 0.0156(14) 0.0053(14) -0.0182(16) 0.0123(18)
O4 0.0361(17) 0.057(2) 0.0349(17) 0.0053(16) 0.0037(14) 0.0123(15)
O5 0.0347(15) 0.0414(17) 0.0351(16) 0.0122(14) 0.0036(13) 0.0057(13)
O6 0.068(2) 0.062(2) 0.053(2) 0.012(2) 0.0078(19) 0.018(2)
O7 0.054(2) 0.055(2) 0.100(4) 0.022(2) 0.010(2) 0.0103(19)

loop_
_atom_type_symbol
_atom_type_description
_atom_type_scat_dispersion_real
_atom_type_scat_dispersion_imag
_atom_type_scat_source
C C 0.0181 0.0091 'International Tables Vol C Tables 4.2.6.8 and 6.1.1.4'
H H 0.0000 0.0000 'International Tables Vol C Tables 4.2.6.8 and 6.1.1.4'
N N 0.0311 0.0180 'International Tables Vol C Tables 4.2.6.8 and 6.1.1.4'
O O 0.0492 0.0322 'International Tables Vol C Tables 4.2.6.8 and 6.1.1.4'
I I -0.3257 6.8362 'International Tables Vol C Tables 4.2.6.8 and 6.1.1.4'

loop_
_geom_angle_atom_site_label_1
_geom_angle_atom_site_label_2
_geom_angle_atom_site_label_3
_geom_angle
N1 C1 C2 128.5(4)
N1 C1 C6 109.8(3)
C2 C1 C6 121.7(3)
C3 C2 C1 116.9(4)
C3 C2 H2 121.6
C1 C2 H2 121.6
C2 C3 C4 121.9(4)
C2 C3 H3 119.1
C4 C3 H3 119.1
C5 C4 C3 121.2(4)
C5 C4 H4 119.4
C3 C4 H4 119.4
C4 C5 C6 117.7(4)
C4 C5 H5 121.1
C6 C5 H5 121.1
C1 C6 C5 120.6(3)
C1 C6 C7 106.5(3)
C5 C6 C7 132.8(3)
C8 C7 C6 133.9(3)
C8 C7 C11 119.5(3)
C6 C7 C11 106.6(3)
C9 C8 C7 118.7(3)
C9 C8 H8 120.7
C7 C8 H8 120.6
N2 C9 C8 121.2(3)
N2 C9 H9 119.4
C8 C9 H9 119.4
N2 C10 C11 117.4(3)
N2 C10 C14 118.7(3)
C11 C10 C14 123.8(3)
N1 C11 C10 130.5(3)
N1 C11 C7 109.1(3)
C10 C11 C7 120.4(3)
N1 C12 H12A 109.5
N1 C12 H12B 109.5
H12A C12 H12B 109.5
N1 C12 H12C 109.5
H12A C12 H12C 109.5
H12B C12 H12C 109.5
N2 C13 H13A 109.5
N2 C13 H13B 109.5
H13A C13 H13B 109.5
N2 C13 H13C 109.5
H13A C13 H13C 109.5
H13B C13 H13C 109.5
C15 C14 C19 120.2(4)
C15 C14 C10 120.1(4)
C19 C14 C10 119.6(4)
O1 C15 C14 117.6(3)
O1 C15 C16 122.6(4)
C14 C15 C16 119.6(4)
O2 C16 C15 119.0(4)
O2 C16 C17 121.6(4)
C15 C16 C17 119.4(4)
C18 C17 O3 118.5(5)
C18 C17 C16 122.4(4)
O3 C17 C16 118.9(5)
C17 C18 C19 117.8(4)
C17 C18 C23 120.6(4)
C19 C18 C23 121.6(5)
C14 C19 C18 120.6(4)
C14 C19 C24 119.5(3)
C18 C19 C24 119.8(4)
O1 C20 H20A 109.5
O1 C20 H20B 109.5
H20A C20 H20B 109.5
O1 C20 H20C 109.5
H20A C20 H20C 109.5
H20B C20 H20C 109.5
O2 C21 H21A 109.5
O2 C21 H21B 109.5
H21A C21 H21B 109.5
O2 C21 H21C 109.5
H21A C21 H21C 109.5
H21B C21 H21C 109.5
O3 C22 H22A 109.5
O3 C22 H22B 109.5
H22A C22 H22B 109.5
O3 C22 H22C 109.5
H22A C22 H22C 109.5
H22B C22 H22C 109.5
C18 C23 H23A 109.5
C18 C23 H23B 109.5
H23A C23 H23B 109.5
C18 C23 H23C 109.5
H23A C23 H23C 109.5
H23B C23 H23C 109.5
O4 C24 O5 124.0(4)
O4 C24 C19 124.7(4)
O5 C24 C19 111.3(3)
O5 C25 H25A 109.5
O5 C25 H25B 109.5
H25A C25 H25B 109.5
O5 C25 H25C 109.5
H25A C25 H25C 109.5
H25B C25 H25C 109.5
C11 N1 C1 108.0(3)
C11 N1 C12 129.4(3)
C1 N1 C12 122.6(3)
C9 N2 C10 122.7(3)
C9 N2 C13 118.0(3)
C10 N2 C13 119.2(3)
C15 O1 C20 118.0(4)
C16 O2 C21 114.6(4)
C17 O3 C22 115.6(4)
C24 O5 C25 117.2(4)
H6A O6 H6B 103.4
H7A O7 H7B 96.8

loop_
_geom_bond_atom_site_label_1
_geom_bond_atom_site_label_2
_geom_bond_distance
C1 N1 1.394(5)
C1 C2 1.392(6)
C1 C6 1.405(5)
C2 C3 1.387(6)
C2 H2 0.9500
C3 C4 1.406(6)
C3 H3 0.9500
C4 C5 1.377(6)
C4 H4 0.9500
C5 C6 1.403(5)
C5 H5 0.9500
C6 C7 1.430(5)
C7 C8 1.378(6)
C7 C11 1.430(5)
C8 C9 1.372(5)
C8 H8 0.9500
C9 N2 1.360(5)
C9 H9 0.9500
C10 N2 1.366(5)
C10 C11 1.385(5)
C10 C14 1.494(5)
C11 N1 1.374(5)
C12 N1 1.461(5)
C12 H12A 0.9800
C12 H12B 0.9800
C12 H12C 0.9800
C13 N2 1.474(5)
C13 H13A 0.9800
C13 H13B 0.9800
C13 H13C 0.9800
C14 C15 1.385(6)
C14 C19 1.403(6)
C15 O1 1.372(6)
C15 C16 1.396(6)
C16 O2 1.378(6)
C16 C17 1.392(7)
C17 C18 1.378(8)
C17 O3 1.385(5)
C18 C19 1.407(6)
C18 C23 1.513(7)
C19 C24 1.487(7)
C20 O1 1.428(7)
C20 H20A 0.9800
C20 H20B 0.9800
C20 H20C 0.9800
C21 O2 1.411(7)
C21 H21A 0.9800
C21 H21B 0.9800
C21 H21C 0.9800
C22 O3 1.425(8)
C22 H22A 0.9800
C22 H22B 0.9800
C22 H22C 0.9800
C23 H23A 0.9800
C23 H23B 0.9800
C23 H23C 0.9800
C24 O4 1.201(5)
C24 O5 1.330(5)
C25 O5 1.448(6)
C25 H25A 0.9800
C25 H25B 0.9800
C25 H25C 0.9800
O6 H6A 0.8598
O6 H6B 0.8570
O7 H7A 0.818(7)
O7 H7B 0.896(8)
